data_2225753
loop_
_publ_author_name
'Hashim, Norhafizah Mohd'
'Osman, Hasnah'
'Rahim, Afidah Abdul'
'Yeap, Chin Sing'
'Fun, Hoong-Kun'

_publ_section_title
;
 6-Chloro-3-phenethyl-2-thioxo-2,3-dihydroquinazolin-4(1<i>H</i>)-one
;
_journal_coeditor_code TK2645
_journal_issue 4
_journal_name_full 'Acta Crystallographica Section E'
_journal_page_first o950
_journal_paper_doi 10.1107/S1600536810010330
_journal_volume 66
_journal_year 2010
_chemical_formula_iupac 'C16 H13 Cl N2 O S'
_chemical_formula_moiety 'C16 H13 Cl N2 O S'
_chemical_formula_sum 'C16 H13 Cl N2 O S'
_chemical_formula_weight 316.79
_chemical_name_systematic
;
6-Chloro-3-phenethyl-2-thioxo-2,3-dihydroquinazolin-4(1<i>H</i>)-one
;
_space_group_IT_number 2
_symmetry_cell_setting triclinic
_symmetry_space_group_name_Hall '-P 1'
_symmetry_space_group_name_H-M 'P -1'
_atom_sites_solution_hydrogens geom
_atom_sites_solution_primary direct
_atom_sites_solution_secondary difmap
_audit_creation_method SHELXL-97
_cell_angle_alpha 69.7090(10)
_cell_angle_beta 74.3950(10)
_cell_angle_gamma 67.6810(10)
_cell_formula_units_Z 4
_cell_length_a 9.7228(4)
_cell_length_b 11.8588(4)
_cell_length_c 14.4983(5)
_cell_measurement_reflns_used 9954
_cell_measurement_temperature 100.00(10)
_cell_measurement_theta_max 37.52
_cell_measurement_theta_min 3.54
_cell_volume 1432.19(9)
_computing_cell_refinement 'SAINT (Bruker, 2009)'
_computing_data_collection 'APEX2 (Bruker, 2009)'
_computing_data_reduction 'SAINT (Bruker, 2009)'
_computing_molecular_graphics 'SHELXTL (Sheldrick, 2008)'
_computing_publication_material
;
SHELXTL (Sheldrick, 2008) and PLATON (Spek, 2009)
;
_computing_structure_refinement 'SHELXTL (Sheldrick, 2008)'
_computing_structure_solution 'SHELXTL (Sheldrick, 2008)'
_diffrn_ambient_temperature 100
_diffrn_measured_fraction_theta_full 0.988
_diffrn_measured_fraction_theta_max 0.988
_diffrn_measurement_device_type 'Bruker APEX DUO CCD area-detector'
_diffrn_measurement_method '\f and \w scans'
_diffrn_radiation_monochromator graphite
_diffrn_radiation_source 'fine-focus sealed tube'
_diffrn_radiation_type MoK\a
_diffrn_radiation_wavelength 0.71073
_diffrn_reflns_av_R_equivalents 0.0317
_diffrn_reflns_av_sigmaI/netI 0.0263
_diffrn_reflns_limit_h_max 14
_diffrn_reflns_limit_h_min -14
_diffrn_reflns_limit_k_max 17
_diffrn_reflns_limit_k_min -17
_diffrn_reflns_limit_l_max 21
_diffrn_reflns_limit_l_min -21
_diffrn_reflns_number 41666
_diffrn_reflns_theta_full 32.50
_diffrn_reflns_theta_max 32.50
_diffrn_reflns_theta_min 3.69
_diffrn_standards_number 0
_exptl_absorpt_coefficient_mu 0.412
_exptl_absorpt_correction_T_max 0.9729
_exptl_absorpt_correction_T_min 0.8355
_exptl_absorpt_correction_type multi-scan
_exptl_absorpt_process_details '(<i>SADABS</i>; Bruker, 2009)'
_exptl_crystal_colour colourless
_exptl_crystal_density_diffrn 1.469
_exptl_crystal_density_method 'not measured'
_exptl_crystal_description plate
_exptl_crystal_F_000 656
_exptl_crystal_size_max 0.45
_exptl_crystal_size_mid 0.19
_exptl_crystal_size_min 0.07
_refine_diff_density_max 0.797
_refine_diff_density_min -0.689
_refine_ls_extinction_method none
_refine_ls_goodness_of_fit_ref 1.078
_refine_ls_hydrogen_treatment mixed
_refine_ls_matrix_type full
_refine_ls_number_parameters 387
_refine_ls_number_reflns 10238
_refine_ls_number_restraints 0
_refine_ls_restrained_S_all 1.078
_refine_ls_R_factor_all 0.0504
_refine_ls_R_factor_gt 0.0369
_refine_ls_shift/su_max 0.002
_refine_ls_shift/su_mean 0.000
_refine_ls_structure_factor_coef Fsqd
_refine_ls_weighting_details 'calc w=1/[\s^2^(Fo^2^)+(0.1002P)^2^+0.3697P] where P=(Fo^2^+2Fc^2^)/3'
_refine_ls_weighting_scheme calc
_refine_ls_wR_factor_gt 0.1162
_refine_ls_wR_factor_ref 0.1548
_reflns_number_gt 8470
_reflns_number_total 10238
_reflns_threshold_expression I>2\s(I)
_cod_data_source_file tk2645.cif
_cod_data_source_block I
_cod_depositor_comments
;
The following automatic conversions were performed:
'_symmetry_cell_setting' value 'Triclinic' changed to 'triclinic'
according to '/home/saulius/struct/CIF-dictionaries/cif_core.dic'
dictionary named 'cif_core.dic' version 2.4.1 from 2010-06-29.

Automatic conversion script
Id: cif_fix_enum 1527 2010-12-29 10:47:43Z saulius 
;
_cod_database_code 2225753
_cod_database_fobs_code 2225753

loop_
_symmetry_equiv_pos_as_xyz
'x, y, z'
'-x, -y, -z'

loop_
_atom_site_type_symbol
_atom_site_label
_atom_site_fract_x
_atom_site_fract_y
_atom_site_fract_z
_atom_site_U_iso_or_equiv
_atom_site_adp_type
_atom_site_calc_flag
_atom_site_refinement_flags
_atom_site_occupancy
_atom_site_disorder_assembly
_atom_site_disorder_group
Cl Cl1A 1.21736(4) 0.45726(3) 0.22883(2) 0.01818(8) Uani d . 1 . .
S S1A 0.64010(4) 0.06700(3) 0.62771(2) 0.01601(8) Uani d . 1 . .
O O1A 0.86524(11) 0.39664(9) 0.58596(7) 0.01734(18) Uani d . 1 . .
N N1A 0.76021(12) 0.24848(10) 0.59831(8) 0.01229(18) Uani d . 1 . .
N N2A 0.83523(12) 0.14265(10) 0.47568(8) 0.01408(19) Uani d . 1 . .
C C1A 0.75050(13) 0.15750(11) 0.56400(9) 0.0123(2) Uani d . 1 . .
C C2A 0.92745(14) 0.21423(11) 0.41665(9) 0.0128(2) Uani d . 1 . .
C C3A 1.00745(15) 0.19578(12) 0.32437(9) 0.0164(2) Uani d . 1 . .
H H3AA 1.0006 0.1340 0.3018 0.020 Uiso calc R 1 . .
C C4A 1.09685(15) 0.27023(12) 0.26702(9) 0.0164(2) Uani d . 1 . .
H H4AA 1.1502 0.2589 0.2054 0.020 Uiso calc R 1 . .
C C5A 1.10681(14) 0.36297(12) 0.30205(9) 0.0141(2) Uani d . 1 . .
C C6A 1.03064(14) 0.38072(11) 0.39387(9) 0.0133(2) Uani d . 1 . .
H H6AA 1.0401 0.4409 0.4171 0.016 Uiso calc R 1 . .
C C7A 0.93900(13) 0.30616(11) 0.45095(9) 0.01200(19) Uani d . 1 . .
C C8A 0.85589(13) 0.32317(11) 0.54824(9) 0.0125(2) Uani d . 1 . .
C C9A 0.67265(14) 0.26733(12) 0.69550(9) 0.0138(2) Uani d . 1 . .
H H9AA 0.5740 0.2601 0.7028 0.017 Uiso calc R 1 . .
H H9AB 0.6586 0.3522 0.6970 0.017 Uiso calc R 1 . .
C C10A 0.75055(14) 0.17075(12) 0.78315(9) 0.0169(2) Uani d . 1 . .
H H10A 0.7604 0.0857 0.7844 0.020 Uiso calc R 1 . .
H H10B 0.8506 0.1755 0.7756 0.020 Uiso calc R 1 . .
C C11A 0.65870(14) 0.19892(12) 0.87884(9) 0.0150(2) Uani d . 1 . .
C C12A 0.53451(15) 0.15680(14) 0.92461(9) 0.0191(2) Uani d . 1 . .
H H12A 0.5123 0.1056 0.8983 0.023 Uiso calc R 1 . .
C C13A 0.44334(17) 0.19063(17) 1.00936(11) 0.0267(3) Uani d . 1 . .
H H13A 0.3607 0.1622 1.0393 0.032 Uiso calc R 1 . .
C C14A 0.47607(19) 0.26694(18) 1.04905(12) 0.0303(3) Uani d . 1 . .
H H14A 0.4146 0.2906 1.1051 0.036 Uiso calc R 1 . .
C C15A 0.60068(19) 0.30787(16) 1.00488(11) 0.0269(3) Uani d . 1 . .
H H15A 0.6230 0.3586 1.0316 0.032 Uiso calc R 1 . .
C C16A 0.69220(16) 0.27324(13) 0.92078(10) 0.0199(2) Uani d . 1 . .
H H16A 0.7765 0.2998 0.8922 0.024 Uiso calc R 1 . .
Cl Cl1B 0.31242(4) 0.52954(3) 0.78230(3) 0.02325(9) Uani d . 1 . .
S S1B 0.85424(4) 0.93740(3) 0.35950(2) 0.01609(8) Uani d . 1 . .
O O1B 0.65436(11) 0.58631(9) 0.41816(7) 0.01808(18) Uani d . 1 . .
N N1B 0.74945(12) 0.74343(10) 0.39853(8) 0.01263(18) Uani d . 1 . .
N N2B 0.66378(12) 0.86059(10) 0.51420(8) 0.01375(19) Uani d . 1 . .
C C1B 0.75060(13) 0.84213(11) 0.42740(9) 0.0122(2) Uani d . 1 . .
C C2B 0.57691(14) 0.78576(11) 0.57675(9) 0.0128(2) Uani d . 1 . .
C C3B 0.49338(15) 0.81019(12) 0.66673(9) 0.0162(2) Uani d . 1 . .
H H3BA 0.4937 0.8780 0.6849 0.019 Uiso calc R 1 . .
C C4B 0.41030(15) 0.73193(13) 0.72824(10) 0.0170(2) Uani d . 1 . .
H H4BA 0.3545 0.7469 0.7883 0.020 Uiso calc R 1 . .
C C5B 0.41017(14) 0.63046(12) 0.70021(9) 0.0158(2) Uani d . 1 . .
C C6B 0.48832(14) 0.60771(12) 0.60999(9) 0.0144(2) Uani d . 1 . .
H H6BA 0.4846 0.5418 0.5909 0.017 Uiso calc R 1 . .
C C7B 0.57308(13) 0.68628(11) 0.54816(9) 0.0127(2) Uani d . 1 . .
C C8B 0.65788(14) 0.66541(11) 0.45237(9) 0.0131(2) Uani d . 1 . .
C C9B 0.83828(14) 0.72078(12) 0.30298(9) 0.0142(2) Uani d . 1 . .
H H9BA 0.8687 0.6312 0.3080 0.017 Uiso calc R 1 . .
H H9BB 0.9287 0.7440 0.2893 0.017 Uiso calc R 1 . .
C C10B 0.74844(14) 0.79720(13) 0.21685(9) 0.0186(2) Uani d . 1 . .
H H10C 0.6655 0.7659 0.2260 0.022 Uiso calc R 1 . .
H H10D 0.7064 0.8854 0.2176 0.022 Uiso calc R 1 . .
C C11B 0.84466(14) 0.78834(12) 0.11768(9) 0.0156(2) Uani d . 1 . .
C C12B 0.86257(16) 0.89791(13) 0.04431(10) 0.0201(2) Uani d . 1 . .
H H12B 0.8146 0.9767 0.0569 0.024 Uiso calc R 1 . .
C C13B 0.95240(17) 0.88930(15) -0.04784(10) 0.0245(3) Uani d . 1 . .
H H13B 0.9635 0.9625 -0.0962 0.029 Uiso calc R 1 . .
C C14B 1.02463(16) 0.77295(16) -0.06746(10) 0.0247(3) Uani d . 1 . .
H H14B 1.0840 0.7679 -0.1289 0.030 Uiso calc R 1 . .
C C15B 1.00853(17) 0.66309(15) 0.00491(11) 0.0237(3) Uani d . 1 . .
H H15B 1.0576 0.5846 -0.0080 0.028 Uiso calc R 1 . .
C C16B 0.91888(15) 0.67108(13) 0.09662(10) 0.0193(2) Uani d . 1 . .
H H16B 0.9081 0.5975 0.1446 0.023 Uiso calc R 1 . .
H H2NA 0.837(3) 0.088(2) 0.4533(17) 0.028(5) Uiso d . 1 . .
H H2NB 0.657(2) 0.926(2) 0.5359(16) 0.026(5) Uiso d . 1 . .

loop_
_atom_site_aniso_label
_atom_site_aniso_U_11
_atom_site_aniso_U_22
_atom_site_aniso_U_33
_atom_site_aniso_U_12
_atom_site_aniso_U_13
_atom_site_aniso_U_23
Cl1A 0.01817(14) 0.01885(15) 0.01601(14) -0.00978(11) 0.00160(10) -0.00191(11)
S1A 0.01708(15) 0.01636(15) 0.01681(15) -0.00897(11) 0.00014(11) -0.00526(11)
O1A 0.0215(4) 0.0191(4) 0.0149(4) -0.0093(3) -0.0004(3) -0.0076(3)
N1A 0.0133(4) 0.0127(4) 0.0107(4) -0.0052(3) -0.0003(3) -0.0031(3)
N2A 0.0159(5) 0.0156(5) 0.0134(4) -0.0087(4) 0.0010(3) -0.0055(4)
C1A 0.0118(5) 0.0123(5) 0.0123(5) -0.0038(4) -0.0014(4) -0.0032(4)
C2A 0.0138(5) 0.0128(5) 0.0121(5) -0.0049(4) -0.0016(4) -0.0034(4)
C3A 0.0197(5) 0.0181(5) 0.0137(5) -0.0081(4) 0.0010(4) -0.0074(4)
C4A 0.0176(5) 0.0189(6) 0.0128(5) -0.0069(4) 0.0011(4) -0.0060(4)
C5A 0.0137(5) 0.0147(5) 0.0124(5) -0.0057(4) -0.0004(4) -0.0021(4)
C6A 0.0141(5) 0.0132(5) 0.0125(5) -0.0055(4) -0.0019(4) -0.0026(4)
C7A 0.0127(5) 0.0127(5) 0.0106(5) -0.0047(4) -0.0017(4) -0.0025(4)
C8A 0.0129(5) 0.0128(5) 0.0114(5) -0.0052(4) -0.0011(4) -0.0024(4)
C9A 0.0136(5) 0.0153(5) 0.0103(5) -0.0034(4) -0.0001(4) -0.0036(4)
C10A 0.0153(5) 0.0190(5) 0.0121(5) -0.0022(4) -0.0022(4) -0.0028(4)
C11A 0.0147(5) 0.0173(5) 0.0109(5) -0.0051(4) -0.0024(4) -0.0010(4)
C12A 0.0175(5) 0.0283(6) 0.0137(5) -0.0114(5) -0.0008(4) -0.0052(5)
C13A 0.0202(6) 0.0463(9) 0.0165(6) -0.0165(6) 0.0027(5) -0.0098(6)
C14A 0.0258(7) 0.0497(10) 0.0191(6) -0.0130(7) 0.0031(5) -0.0177(7)
C15A 0.0323(8) 0.0348(8) 0.0204(6) -0.0142(6) -0.0023(5) -0.0131(6)
C16A 0.0235(6) 0.0235(6) 0.0151(5) -0.0121(5) -0.0018(4) -0.0038(5)
Cl1B 0.02524(17) 0.02368(17) 0.02023(16) -0.01530(13) 0.00561(12) -0.00389(12)
S1B 0.01661(15) 0.01511(15) 0.01741(15) -0.00805(11) 0.00129(11) -0.00515(11)
O1B 0.0222(5) 0.0191(4) 0.0170(4) -0.0099(4) -0.0004(3) -0.0081(3)
N1B 0.0131(4) 0.0139(4) 0.0110(4) -0.0050(3) -0.0002(3) -0.0039(3)
N2B 0.0143(4) 0.0140(4) 0.0139(4) -0.0068(4) 0.0010(3) -0.0050(4)
C1B 0.0111(5) 0.0117(5) 0.0137(5) -0.0038(4) -0.0015(4) -0.0032(4)
C2B 0.0127(5) 0.0130(5) 0.0124(5) -0.0049(4) -0.0009(4) -0.0029(4)
C3B 0.0169(5) 0.0170(5) 0.0150(5) -0.0058(4) 0.0012(4) -0.0072(4)
C4B 0.0163(5) 0.0198(6) 0.0145(5) -0.0070(4) 0.0018(4) -0.0061(4)
C5B 0.0148(5) 0.0161(5) 0.0149(5) -0.0064(4) -0.0002(4) -0.0022(4)
C6B 0.0147(5) 0.0146(5) 0.0141(5) -0.0066(4) -0.0009(4) -0.0028(4)
C7B 0.0126(5) 0.0138(5) 0.0117(5) -0.0051(4) -0.0014(4) -0.0031(4)
C8B 0.0131(5) 0.0133(5) 0.0130(5) -0.0048(4) -0.0018(4) -0.0033(4)
C9B 0.0128(5) 0.0167(5) 0.0118(5) -0.0035(4) -0.0004(4) -0.0049(4)
C10B 0.0135(5) 0.0263(6) 0.0122(5) -0.0036(4) -0.0017(4) -0.0042(4)
C11B 0.0133(5) 0.0211(6) 0.0129(5) -0.0064(4) -0.0027(4) -0.0038(4)
C12B 0.0204(6) 0.0205(6) 0.0164(6) -0.0059(5) -0.0053(4) -0.0003(4)
C13B 0.0231(6) 0.0330(7) 0.0138(6) -0.0125(5) -0.0045(5) 0.0033(5)
C14B 0.0186(6) 0.0439(9) 0.0132(5) -0.0121(6) -0.0004(4) -0.0088(5)
C15B 0.0206(6) 0.0330(7) 0.0232(6) -0.0105(5) 0.0008(5) -0.0153(6)
C16B 0.0185(6) 0.0228(6) 0.0193(6) -0.0101(5) -0.0002(4) -0.0070(5)

loop_
_atom_type_symbol
_atom_type_description
_atom_type_scat_dispersion_real
_atom_type_scat_dispersion_imag
_atom_type_scat_source
C C 0.0033 0.0016 'International Tables Vol C Tables 4.2.6.8 and 6.1.1.4'
H H 0.0000 0.0000 'International Tables Vol C Tables 4.2.6.8 and 6.1.1.4'
N N 0.0061 0.0033 'International Tables Vol C Tables 4.2.6.8 and 6.1.1.4'
O O 0.0106 0.0060 'International Tables Vol C Tables 4.2.6.8 and 6.1.1.4'
Cl Cl 0.1484 0.1585 'International Tables Vol C Tables 4.2.6.8 and 6.1.1.4'
S S 0.1246 0.1234 'International Tables Vol C Tables 4.2.6.8 and 6.1.1.4'

loop_
_geom_angle_atom_site_label_1
_geom_angle_atom_site_label_2
_geom_angle_atom_site_label_3
_geom_angle_site_symmetry_1
_geom_angle_site_symmetry_3
_geom_angle
_geom_angle_publ_flag
C1A N1A C8A . . 123.85(10) ?
C1A N1A C9A . . 119.68(10) ?
C8A N1A C9A . . 116.40(9) ?
C1A N2A C2A . . 124.75(10) ?
C1A N2A H2NA . . 121.4(16) ?
C2A N2A H2NA . . 113.9(16) ?
N2A C1A N1A . . 117.16(10) ?
N2A C1A S1A . . 120.41(9) ?
N1A C1A S1A . . 122.43(9) ?
N2A C2A C7A . . 118.59(11) ?
N2A C2A C3A . . 121.15(10) ?
C7A C2A C3A . . 120.26(11) ?
C4A C3A C2A . . 119.44(11) ?
C4A C3A H3AA . . 120.3 ?
C2A C3A H3AA . . 120.3 ?
C3A C4A C5A . . 119.77(11) ?
C3A C4A H4AA . . 120.1 ?
C5A C4A H4AA . . 120.1 ?
C6A C5A C4A . . 121.45(11) ?
C6A C5A Cl1A . . 119.14(9) ?
C4A C5A Cl1A . . 119.41(9) ?
C5A C6A C7A . . 118.48(11) ?
C5A C6A H6AA . . 120.8 ?
C7A C6A H6AA . . 120.8 ?
C2A C7A C6A . . 120.58(11) ?
C2A C7A C8A . . 119.54(11) ?
C6A C7A C8A . . 119.88(10) ?
O1A C8A N1A . . 120.21(11) ?
O1A C8A C7A . . 123.85(11) ?
N1A C8A C7A . . 115.94(10) ?
N1A C9A C10A . . 112.27(10) ?
N1A C9A H9AA . . 109.2 ?
C10A C9A H9AA . . 109.2 ?
N1A C9A H9AB . . 109.2 ?
C10A C9A H9AB . . 109.2 ?
H9AA C9A H9AB . . 107.9 ?
C11A C10A C9A . . 109.30(10) ?
C11A C10A H10A . . 109.8 ?
C9A C10A H10A . . 109.8 ?
C11A C10A H10B . . 109.8 ?
C9A C10A H10B . . 109.8 ?
H10A C10A H10B . . 108.3 ?
C12A C11A C16A . . 118.80(12) ?
C12A C11A C10A . . 120.82(11) ?
C16A C11A C10A . . 120.31(11) ?
C13A C12A C11A . . 120.67(12) ?
C13A C12A H12A . . 119.7 ?
C11A C12A H12A . . 119.7 ?
C14A C13A C12A . . 119.92(13) ?
C14A C13A H13A . . 120.0 ?
C12A C13A H13A . . 120.0 ?
C15A C14A C13A . . 119.85(13) ?
C15A C14A H14A . . 120.1 ?
C13A C14A H14A . . 120.1 ?
C14A C15A C16A . . 120.17(13) ?
C14A C15A H15A . . 119.9 ?
C16A C15A H15A . . 119.9 ?
C15A C16A C11A . . 120.56(13) ?
C15A C16A H16A . . 119.7 ?
C11A C16A H16A . . 119.7 ?
C1B N1B C8B . . 123.62(10) ?
C1B N1B C9B . . 119.81(10) ?
C8B N1B C9B . . 116.40(9) ?
C1B N2B C2B . . 124.63(10) ?
C1B N2B H2NB . . 121.2(14) ?
C2B N2B H2NB . . 114.2(14) ?
N2B C1B N1B . . 117.21(10) ?
N2B C1B S1B . . 120.10(9) ?
N1B C1B S1B . . 122.68(9) ?
N2B C2B C7B . . 118.91(11) ?
N2B C2B C3B . . 120.60(10) ?
C7B C2B C3B . . 120.49(11) ?
C4B C3B C2B . . 118.99(11) ?
C4B C3B H3BA . . 120.5 ?
C2B C3B H3BA . . 120.5 ?
C3B C4B C5B . . 120.14(11) ?
C3B C4B H4BA . . 119.9 ?
C5B C4B H4BA . . 119.9 ?
C6B C5B C4B . . 121.45(11) ?
C6B C5B Cl1B . . 119.79(10) ?
C4B C5B Cl1B . . 118.75(10) ?
C5B C6B C7B . . 118.36(11) ?
C5B C6B H6BA . . 120.8 ?
C7B C6B H6BA . . 120.8 ?
C2B C7B C6B . . 120.51(11) ?
C2B C7B C8B . . 119.27(11) ?
C6B C7B C8B . . 120.22(10) ?
O1B C8B N1B . . 119.77(11) ?
O1B C8B C7B . . 124.15(11) ?
N1B C8B C7B . . 116.08(10) ?
N1B C9B C10B . . 111.69(10) ?
N1B C9B H9BA . . 109.3 ?
C10B C9B H9BA . . 109.3 ?
N1B C9B H9BB . . 109.3 ?
C10B C9B H9BB . . 109.3 ?
H9BA C9B H9BB . . 107.9 ?
C11B C10B C9B . . 111.86(10) ?
C11B C10B H10C . . 109.2 ?
C9B C10B H10C . . 109.2 ?
C11B C10B H10D . . 109.2 ?
C9B C10B H10D . . 109.2 ?
H10C C10B H10D . . 107.9 ?
C16B C11B C12B . . 118.55(12) ?
C16B C11B C10B . . 121.05(12) ?
C12B C11B C10B . . 120.40(12) ?
C13B C12B C11B . . 120.26(13) ?
C13B C12B H12B . . 119.9 ?
C11B C12B H12B . . 119.9 ?
C14B C13B C12B . . 120.46(13) ?
C14B C13B H13B . . 119.8 ?
C12B C13B H13B . . 119.8 ?
C13B C14B C15B . . 119.95(13) ?
C13B C14B H14B . . 120.0 ?
C15B C14B H14B . . 120.0 ?
C16B C15B C14B . . 119.86(13) ?
C16B C15B H15B . . 120.1 ?
C14B C15B H15B . . 120.1 ?
C15B C16B C11B . . 120.92(13) ?
C15B C16B H16B . . 119.5 ?
C11B C16B H16B . . 119.5 ?

loop_
_geom_bond_atom_site_label_1
_geom_bond_atom_site_label_2
_geom_bond_site_symmetry_2
_geom_bond_distance
_geom_bond_publ_flag
Cl1A C5A . 1.7344(12) ?
S1A C1A . 1.6766(12) ?
O1A C8A . 1.2181(14) ?
N1A C1A . 1.3767(15) ?
N1A C8A . 1.4118(15) ?
N1A C9A . 1.4795(15) ?
N2A C1A . 1.3521(15) ?
N2A C2A . 1.3850(15) ?
N2A H2NA . 0.81(2) ?
C2A C7A . 1.3955(17) ?
C2A C3A . 1.3988(16) ?
C3A C4A . 1.3825(18) ?
C3A H3AA . 0.9300 ?
C4A C5A . 1.4042(17) ?
C4A H4AA . 0.9300 ?
C5A C6A . 1.3821(16) ?
C6A C7A . 1.3981(16) ?
C6A H6AA . 0.9300 ?
C7A C8A . 1.4641(16) ?
C9A C10A . 1.5329(17) ?
C9A H9AA . 0.9700 ?
C9A H9AB . 0.9700 ?
C10A C11A . 1.5040(17) ?
C10A H10A . 0.9700 ?
C10A H10B . 0.9700 ?
C11A C12A . 1.3947(17) ?
C11A C16A . 1.3961(18) ?
C12A C13A . 1.3937(19) ?
C12A H12A . 0.9300 ?
C13A C14A . 1.389(2) ?
C13A H13A . 0.9300 ?
C14A C15A . 1.388(2) ?
C14A H14A . 0.9300 ?
C15A C16A . 1.3904(19) ?
C15A H15A . 0.9300 ?
C16A H16A . 0.9300 ?
Cl1B C5B . 1.7376(13) ?
S1B C1B . 1.6794(12) ?
O1B C8B . 1.2179(14) ?
N1B C1B . 1.3775(15) ?
N1B C8B . 1.4173(16) ?
N1B C9B . 1.4749(15) ?
N2B C1B . 1.3503(15) ?
N2B C2B . 1.3865(15) ?
N2B H2NB . 0.91(2) ?
C2B C7B . 1.3948(17) ?
C2B C3B . 1.3995(16) ?
C3B C4B . 1.3846(18) ?
C3B H3BA . 0.9300 ?
C4B C5B . 1.3978(18) ?
C4B H4BA . 0.9300 ?
C5B C6B . 1.3840(17) ?
C6B C7B . 1.3991(17) ?
C6B H6BA . 0.9300 ?
C7B C8B . 1.4619(16) ?
C9B C10B . 1.5311(18) ?
C9B H9BA . 0.9700 ?
C9B H9BB . 0.9700 ?
C10B C11B . 1.5034(17) ?
C10B H10C . 0.9700 ?
C10B H10D . 0.9700 ?
C11B C16B . 1.4005(18) ?
C11B C12B . 1.4014(18) ?
C12B C13B . 1.3991(19) ?
C12B H12B . 0.9300 ?
C13B C14B . 1.381(2) ?
C13B H13B . 0.9300 ?
C14B C15B . 1.393(2) ?
C14B H14B . 0.9300 ?
C15B C16B . 1.3920(19) ?
C15B H15B . 0.9300 ?
C16B H16B . 0.9300 ?

loop_
_geom_hbond_atom_site_label_D
_geom_hbond_atom_site_label_H
_geom_hbond_atom_site_label_A
_geom_hbond_site_symmetry_A
_geom_hbond_distance_DH
_geom_hbond_distance_HA
_geom_hbond_distance_DA
_geom_hbond_angle_DHA
_geom_hbond_publ_flag
N2A H2NA S1B 1_545 0.81(2) 2.53(2) 3.3362(12) 172(2) yes
N2B H2NB S1A 1_565 0.91(2) 2.41(2) 3.3038(12) 167.8(19) yes
C3A H3AA S1B 1_545 0.9300 2.9500 3.7207(13) 141.60 yes
C3B H3BA S1A 1_565 0.9300 2.8700 3.6470(15) 142.00 yes
C6A H6AA O1A 2_766 0.9300 2.4100 3.2873(17) 156.00 yes
C6B H6BA O1B 2_666 0.9300 2.4400 3.2810(18) 151.00 yes
C16A H16A Cl1A 2_766 0.9300 2.8200 3.4630(15) 127.00 yes
C16B H16B Cl1B 2_666 0.9300 2.8500 3.5836(13) 136.80 yes

loop_
_geom_torsion_atom_site_label_1
_geom_torsion_atom_site_label_2
_geom_torsion_atom_site_label_3
_geom_torsion_atom_site_label_4
_geom_torsion_site_symmetry_1
_geom_torsion_site_symmetry_2
_geom_torsion_site_symmetry_3
_geom_torsion_site_symmetry_4
_geom_torsion
_geom_torsion_publ_flag
C2A N2A C1A N1A . . . . -1.69(18) ?
C2A N2A C1A S1A . . . . 178.65(10) ?
C8A N1A C1A N2A . . . . -1.94(17) ?
C9A N1A C1A N2A . . . . -178.71(10) ?
C8A N1A C1A S1A . . . . 177.71(9) ?
C9A N1A C1A S1A . . . . 0.94(16) ?
C1A N2A C2A C7A . . . . 2.14(19) ?
C1A N2A C2A C3A . . . . -177.68(12) ?
N2A C2A C3A C4A . . . . 179.17(12) ?
C7A C2A C3A C4A . . . . -0.64(19) ?
C2A C3A C4A C5A . . . . 0.2(2) ?
C3A C4A C5A C6A . . . . 1.0(2) ?
C3A C4A C5A Cl1A . . . . -179.18(10) ?
C4A C5A C6A C7A . . . . -1.73(18) ?
Cl1A C5A C6A C7A . . . . 178.42(9) ?
N2A C2A C7A C6A . . . . -179.95(11) ?
C3A C2A C7A C6A . . . . -0.14(18) ?
N2A C2A C7A C8A . . . . 0.91(17) ?
C3A C2A C7A C8A . . . . -179.27(11) ?
C5A C6A C7A C2A . . . . 1.31(18) ?
C5A C6A C7A C8A . . . . -179.56(11) ?
C1A N1A C8A O1A . . . . -175.62(11) ?
C9A N1A C8A O1A . . . . 1.25(17) ?
C1A N1A C8A C7A . . . . 4.67(17) ?
C9A N1A C8A C7A . . . . -178.46(10) ?
C2A C7A C8A O1A . . . . 176.27(12) ?
C6A C7A C8A O1A . . . . -2.87(18) ?
C2A C7A C8A N1A . . . . -4.03(16) ?
C6A C7A C8A N1A . . . . 176.82(10) ?
C1A N1A C9A C10A . . . . 81.62(14) ?
C8A N1A C9A C10A . . . . -95.39(12) ?
N1A C9A C10A C11A . . . . 177.68(10) ?
C9A C10A C11A C12A . . . . 82.00(15) ?
C9A C10A C11A C16A . . . . -94.84(14) ?
C16A C11A C12A C13A . . . . 1.5(2) ?
C10A C11A C12A C13A . . . . -175.42(13) ?
C11A C12A C13A C14A . . . . -0.1(2) ?
C12A C13A C14A C15A . . . . -0.8(3) ?
C13A C14A C15A C16A . . . . 0.3(3) ?
C14A C15A C16A C11A . . . . 1.1(2) ?
C12A C11A C16A C15A . . . . -2.0(2) ?
C10A C11A C16A C15A . . . . 174.94(13) ?
C2B N2B C1B N1B . . . . 1.50(18) ?
C2B N2B C1B S1B . . . . -178.47(9) ?
C8B N1B C1B N2B . . . . 2.93(17) ?
C9B N1B C1B N2B . . . . 178.14(10) ?
C8B N1B C1B S1B . . . . -177.10(9) ?
C9B N1B C1B S1B . . . . -1.90(16) ?
C1B N2B C2B C7B . . . . -2.23(19) ?
C1B N2B C2B C3B . . . . 178.31(12) ?
N2B C2B C3B C4B . . . . -178.73(12) ?
C7B C2B C3B C4B . . . . 1.81(19) ?
C2B C3B C4B C5B . . . . -0.2(2) ?
C3B C4B C5B C6B . . . . -2.0(2) ?
C3B C4B C5B Cl1B . . . . 176.70(10) ?
C4B C5B C6B C7B . . . . 2.37(19) ?
Cl1B C5B C6B C7B . . . . -176.29(10) ?
N2B C2B C7B C6B . . . . 179.12(11) ?
C3B C2B C7B C6B . . . . -1.41(19) ?
N2B C2B C7B C8B . . . . -1.31(17) ?
C3B C2B C7B C8B . . . . 178.16(11) ?
C5B C6B C7B C2B . . . . -0.68(18) ?
C5B C6B C7B C8B . . . . 179.76(11) ?
C1B N1B C8B O1B . . . . 174.32(12) ?
C9B N1B C8B O1B . . . . -1.03(17) ?
C1B N1B C8B C7B . . . . -6.12(17) ?
C9B N1B C8B C7B . . . . 178.53(10) ?
C2B C7B C8B O1B . . . . -175.33(12) ?
C6B C7B C8B O1B . . . . 4.24(19) ?
C2B C7B C8B N1B . . . . 5.14(17) ?
C6B C7B C8B N1B . . . . -175.29(11) ?
C1B N1B C9B C10B . . . . -88.18(13) ?
C8B N1B C9B C10B . . . . 87.36(13) ?
N1B C9B C10B C11B . . . . 172.27(10) ?
C9B C10B C11B C16B . . . . 59.08(16) ?
C9B C10B C11B C12B . . . . -120.54(13) ?
C16B C11B C12B C13B . . . . 0.26(19) ?
C10B C11B C12B C13B . . . . 179.89(12) ?
C11B C12B C13B C14B . . . . -0.2(2) ?
C12B C13B C14B C15B . . . . -0.2(2) ?
C13B C14B C15B C16B . . . . 0.4(2) ?
C14B C15B C16B C11B . . . . -0.3(2) ?
C12B C11B C16B C15B . . . . -0.04(19) ?
C10B C11B C16B C15B . . . . -179.66(12) ?
